data_7023464
loop_
_publ_author_name
'Pracha, Supathana'
'Praban, Siriwan'
'Niewpung, Amornrat'
'Kotpisan, Gulthawach'
'Kongsaeree, Palangpon'
'Saithong, Saowanit'
'Khamnaen, Tossapol'
'Phiriyawirut, Phairat'
'Charoenchaidet, Sumate'
'Phomphrai, Khamphee'

_publ_section_title
;
 Syntheses of bis(pyrrolylaldiminato)aluminum complexes for the
 polymerisation of lactide.
;
_journal_issue 42
_journal_name_full 'Dalton transactions (Cambridge, England : 2003)'
_journal_page_first 15191
_journal_page_last 15198
_journal_paper_doi 10.1039/c3dt51377g
_journal_volume 42
_journal_year 2013
_chemical_formula_moiety 'C35 H45 Al N4'
_chemical_formula_sum 'C35 H45 Al N4'
_chemical_formula_weight 548.73
_chemical_name_systematic
; 
 ? 
;
_space_group_IT_number 15
_symmetry_cell_setting monoclinic
_symmetry_space_group_name_Hall '-C 2yc'
_symmetry_space_group_name_H-M 'C 1 2/c 1'
_atom_sites_solution_hydrogens geom
_atom_sites_solution_primary direct
_atom_sites_solution_secondary difmap
_audit_creation_method SHELXL-97
_cell_angle_alpha 90.00
_cell_angle_beta 99.646(5)
_cell_angle_gamma 90.00
_cell_formula_units_Z 4
_cell_length_a 20.2580(11)
_cell_length_b 9.8370(8)
_cell_length_c 16.2040(12)
_cell_measurement_reflns_used 11753
_cell_measurement_temperature 150(2)
_cell_measurement_theta_max 30.034
_cell_measurement_theta_min 0.998
_cell_volume 3183.4(4)
_computing_cell_refinement 'HKL Scalepack (Otwinowski & Minor 1997)'
_computing_data_collection 'Bruker XSCANS'
_computing_data_reduction 'HKL Denzo and Scalepack (Otwinowski & Minor 1997)'
_computing_molecular_graphics 'Bruker SHELXTL (Sheldrick, 2008)'
_computing_publication_material 'SHEXTL(Sheldrick, 2008)'
_computing_structure_refinement 'SHELXL-97 (Sheldrick, 1997)'
_computing_structure_solution 'SHELXS-97 (Sheldrick, 1990)'
_diffrn_ambient_temperature 150(2)
_diffrn_detector_area_resol_mean 14
_diffrn_measured_fraction_theta_full 0.977
_diffrn_measured_fraction_theta_max 0.977
_diffrn_measurement_device_type KappaCCD2000
_diffrn_measurement_method '\w scans'
_diffrn_radiation_monochromator graphite
_diffrn_radiation_source 'fine-focus sealed tube'
_diffrn_radiation_type MoK\a
_diffrn_radiation_wavelength 0.71073
_diffrn_reflns_av_R_equivalents 0.0790
_diffrn_reflns_av_unetI/netI 0.0605
_diffrn_reflns_limit_h_max 19
_diffrn_reflns_limit_h_min -26
_diffrn_reflns_limit_k_max 12
_diffrn_reflns_limit_k_min -11
_diffrn_reflns_limit_l_max 21
_diffrn_reflns_limit_l_min -15
_diffrn_reflns_number 8318
_diffrn_reflns_theta_full 27.49
_diffrn_reflns_theta_max 27.49
_diffrn_reflns_theta_min 2.31
_exptl_absorpt_coefficient_mu 0.093
_exptl_absorpt_correction_type none
_exptl_crystal_colour Colourless
_exptl_crystal_density_diffrn 1.145
_exptl_crystal_density_method 'not measured'
_exptl_crystal_description Rod
_exptl_crystal_F_000 1184
_exptl_crystal_size_max 0.37
_exptl_crystal_size_mid 0.30
_exptl_crystal_size_min 0.20
_refine_diff_density_max 0.385
_refine_diff_density_min -0.320
_refine_diff_density_rms 0.058
_refine_ls_extinction_coef 0.014(2)
_refine_ls_extinction_expression Fc^*^=kFc[1+0.001xFc^2^\l^3^/sin(2\q)]^-1/4^
_refine_ls_extinction_method SHELXL
_refine_ls_goodness_of_fit_ref 1.077
_refine_ls_hydrogen_treatment constr
_refine_ls_matrix_type full
_refine_ls_number_parameters 188
_refine_ls_number_reflns 3655
_refine_ls_number_restraints 0
_refine_ls_restrained_S_all 1.077
_refine_ls_R_factor_all 0.0702
_refine_ls_R_factor_gt 0.0525
_refine_ls_shift/su_max 0.000
_refine_ls_shift/su_mean 0.000
_refine_ls_structure_factor_coef Fsqd
_refine_ls_weighting_details 'calc w=1/[\s^2^(Fo^2^)+(0.0568P)^2^+2.4543P] where P=(Fo^2^+2Fc^2^)/3'
_refine_ls_weighting_scheme calc
_refine_ls_wR_factor_gt 0.1291
_refine_ls_wR_factor_ref 0.1414
_reflns_number_gt 2870
_reflns_number_total 3655
_reflns_threshold_expression >2s(I)
_cod_data_source_file c3dt51377g.txt
_cod_data_source_block shelxl
_cod_original_sg_symbol_H-M C2/c
_cod_database_code 7023464

loop_
_symmetry_equiv_pos_as_xyz
'x, y, z'
'-x, y, -z+1/2'
'x+1/2, y+1/2, z'
'-x+1/2, y+1/2, -z+1/2'
'-x, -y, -z'
'x, -y, z-1/2'
'-x+1/2, -y+1/2, -z'
'x+1/2, -y+1/2, z-1/2'

loop_
_atom_site_label
_atom_site_type_symbol
_atom_site_fract_x
_atom_site_fract_y
_atom_site_fract_z
_atom_site_U_iso_or_equiv
_atom_site_adp_type
_atom_site_occupancy
_atom_site_symmetry_multiplicity
_atom_site_calc_flag
_atom_site_refinement_flags
Al1 Al 0.0000 0.70703(7) 0.2500 0.0246(2) Uani 1 2 d S
N1 N -0.08752(6) 0.74201(15) 0.17632(8) 0.0288(3) Uani 1 1 d .
N2 N 0.03297(6) 0.80259(14) 0.15418(8) 0.0251(3) Uani 1 1 d .
C1 C 0.0000 0.5070(3) 0.2500 0.0362(6) Uani 1 2 d S
H1A H 0.0453 0.4745 0.2572 0.054 Uiso 0.50 1 calc PR
H1B H -0.0242 0.4745 0.1977 0.054 Uiso 0.50 1 calc PR
H1C H -0.0211 0.4745 0.2951 0.054 Uiso 0.50 1 calc PR
C2 C -0.15347(8) 0.7182(2) 0.17239(11) 0.0350(4) Uani 1 1 d .
H2 H -0.1694 0.6741 0.2181 0.042 Uiso 1 1 d R
C3 C -0.18987(8) 0.7659(2) 0.09735(11) 0.0370(4) Uani 1 1 d .
H3 H -0.2367 0.7662 0.0744 0.044 Uiso 1 1 d R
C4 C -0.14427(8) 0.8218(2) 0.05202(11) 0.0353(4) Uani 1 1 d .
H4 H -0.1476 0.8648 -0.0017 0.042 Uiso 1 1 d R
C5 C -0.08131(8) 0.80520(17) 0.10199(10) 0.0284(4) Uani 1 1 d .
C6 C -0.01510(8) 0.83489(17) 0.09261(10) 0.0281(4) Uani 1 1 d .
H6 H -0.0042 0.8768 0.0431 0.034 Uiso 1 1 d R
C7 C 0.10082(7) 0.83397(18) 0.14389(10) 0.0273(4) Uani 1 1 d .
C8 C 0.12932(8) 0.95664(18) 0.17620(10) 0.0304(4) Uani 1 1 d .
C9 C 0.19463(9) 0.9861(2) 0.16449(12) 0.0385(4) Uani 1 1 d .
H9 H 0.2147 1.0704 0.1854 0.046 Uiso 1 1 d R
C10 C 0.22994(9) 0.8964(2) 0.12329(13) 0.0435(5) Uani 1 1 d .
H10 H 0.2744 0.9198 0.1150 0.052 Uiso 1 1 d R
C11 C 0.20192(9) 0.7738(2) 0.09401(13) 0.0393(4) Uani 1 1 d .
H11 H 0.2277 0.7121 0.0663 0.047 Uiso 1 1 d R
C12 C 0.13676(8) 0.73930(19) 0.10412(11) 0.0318(4) Uani 1 1 d .
C13 C 0.09020(8) 1.05687(19) 0.22101(11) 0.0338(4) Uani 1 1 d .
H13 H 0.0603 1.0040 0.2481 0.041 Uiso 1 1 d R
C14 C 0.04953(10) 1.1535(2) 0.15830(13) 0.0430(5) Uani 1 1 d .
H14A H 0.0274 1.2194 0.1878 0.052 Uiso 1 1 calc R
H14B H 0.0167 1.1027 0.1210 0.052 Uiso 1 1 calc R
H14C H 0.0789 1.1992 0.1266 0.052 Uiso 1 1 calc R
C15 C 0.13410(11) 1.1358(2) 0.29067(14) 0.0517(5) Uani 1 1 d .
H15A H 0.1062 1.1861 0.3222 0.062 Uiso 1 1 calc R
H15B H 0.1623 1.1975 0.2666 0.062 Uiso 1 1 calc R
H15C H 0.1614 1.0734 0.3270 0.062 Uiso 1 1 calc R
C16 C 0.10746(9) 0.60230(19) 0.07337(11) 0.0365(4) Uani 1 1 d .
H16 H 0.0684 0.5889 0.0988 0.044 Uiso 1 1 d R
C17 C 0.08477(12) 0.6014(3) -0.02127(14) 0.0565(6) Uani 1 1 d .
H17A H 0.0681 0.5128 -0.0387 0.068 Uiso 1 1 calc R
H17B H 0.1220 0.6233 -0.0485 0.068 Uiso 1 1 calc R
H17C H 0.0499 0.6674 -0.0361 0.068 Uiso 1 1 calc R
C18 C 0.15642(12) 0.4859(2) 0.09889(16) 0.0576(6) Uani 1 1 d .
H18A H 0.1351 0.4010 0.0817 0.069 Uiso 1 1 calc R
H18B H 0.1699 0.4862 0.1586 0.069 Uiso 1 1 calc R
H18C H 0.1951 0.4972 0.0724 0.069 Uiso 1 1 calc R

loop_
_atom_site_aniso_label
_atom_site_aniso_U_11
_atom_site_aniso_U_22
_atom_site_aniso_U_33
_atom_site_aniso_U_23
_atom_site_aniso_U_13
_atom_site_aniso_U_12
Al1 0.0217(3) 0.0282(4) 0.0248(3) 0.000 0.0062(2) 0.000
N1 0.0231(7) 0.0367(8) 0.0270(7) -0.0012(6) 0.0056(5) -0.0018(6)
N2 0.0218(7) 0.0294(7) 0.0256(6) 0.0003(5) 0.0082(5) -0.0002(5)
C1 0.0455(15) 0.0294(12) 0.0345(13) 0.000 0.0090(11) 0.000
C2 0.0252(8) 0.0495(11) 0.0318(9) -0.0015(8) 0.0087(7) -0.0058(7)
C3 0.0214(8) 0.0520(11) 0.0367(9) -0.0053(8) 0.0026(7) -0.0003(7)
C4 0.0278(9) 0.0479(11) 0.0293(8) -0.0006(7) 0.0022(7) 0.0020(7)
C5 0.0270(8) 0.0325(9) 0.0261(8) -0.0015(6) 0.0053(6) 0.0004(6)
C6 0.0285(8) 0.0310(8) 0.0257(7) 0.0011(6) 0.0073(6) 0.0009(6)
C7 0.0217(7) 0.0351(9) 0.0267(7) 0.0039(7) 0.0089(6) -0.0002(6)
C8 0.0265(8) 0.0347(9) 0.0313(8) 0.0042(7) 0.0084(6) -0.0014(7)
C9 0.0284(9) 0.0415(10) 0.0474(11) 0.0026(8) 0.0111(7) -0.0068(7)
C10 0.0248(9) 0.0518(12) 0.0574(12) 0.0062(9) 0.0170(8) -0.0022(8)
C11 0.0307(9) 0.0460(11) 0.0459(10) 0.0035(8) 0.0197(8) 0.0048(8)
C12 0.0288(8) 0.0387(9) 0.0302(8) 0.0032(7) 0.0111(6) 0.0011(7)
C13 0.0331(9) 0.0344(9) 0.0356(9) -0.0019(7) 0.0107(7) -0.0045(7)
C14 0.0489(11) 0.0362(10) 0.0464(11) 0.0028(8) 0.0154(9) 0.0058(9)
C15 0.0473(12) 0.0547(13) 0.0532(12) -0.0172(10) 0.0087(9) -0.0087(10)
C16 0.0364(9) 0.0378(10) 0.0390(10) -0.0048(8) 0.0168(7) 0.0017(7)
C17 0.0641(14) 0.0605(14) 0.0441(12) -0.0099(10) 0.0063(10) -0.0022(11)
C18 0.0645(15) 0.0393(12) 0.0679(15) -0.0039(10) 0.0081(12) 0.0063(10)

loop_
_atom_type_symbol
_atom_type_description
_atom_type_scat_dispersion_real
_atom_type_scat_dispersion_imag
_atom_type_scat_source
C C 0.0033 0.0016 'International Tables Vol C Tables 4.2.6.8 and 6.1.1.4'
H H 0.0000 0.0000 'International Tables Vol C Tables 4.2.6.8 and 6.1.1.4'
Al Al 0.0645 0.0514 'International Tables Vol C Tables 4.2.6.8 and 6.1.1.4'
N N 0.0061 0.0033 'International Tables Vol C Tables 4.2.6.8 and 6.1.1.4'

loop_
_geom_angle_atom_site_label_1
_geom_angle_atom_site_label_2
_geom_angle_atom_site_label_3
_geom_angle
_geom_angle_site_symmetry_1
_geom_angle_site_symmetry_3
C1 Al1 N1 99.93(5) . 2
C1 Al1 N1 99.93(5) . .
N1 Al1 N1 160.13(9) 2 .
C1 Al1 N2 117.71(4) . 2
N1 Al1 N2 80.51(5) 2 2
N1 Al1 N2 90.26(5) . 2
C1 Al1 N2 117.71(4) . .
N1 Al1 N2 90.26(5) 2 .
N1 Al1 N2 80.51(5) . .
N2 Al1 N2 124.59(8) 2 .
C2 N1 C5 105.77(13) . .
C2 N1 Al1 140.65(12) . .
C5 N1 Al1 113.47(10) . .
C6 N2 C7 117.38(13) . .
C6 N2 Al1 113.47(10) . .
C7 N2 Al1 129.11(10) . .
Al1 C1 H1A 109.5 . .
Al1 C1 H1B 109.5 . .
H1A C1 H1B 109.5 . .
Al1 C1 H1C 109.5 . .
H1A C1 H1C 109.5 . .
H1B C1 H1C 109.5 . .
N1 C2 C3 110.99(15) . .
N1 C2 H2 120.0 . .
C3 C2 H2 129.0 . .
C4 C3 C2 107.07(15) . .
C4 C3 H3 119.8 . .
C2 C3 H3 133.1 . .
C3 C4 C5 105.70(16) . .
C3 C4 H4 134.7 . .
C5 C4 H4 119.6 . .
N1 C5 C4 110.45(14) . .
N1 C5 C6 114.61(14) . .
C4 C5 C6 134.92(16) . .
N2 C6 C5 117.89(15) . .
N2 C6 H6 119.7 . .
C5 C6 H6 122.4 . .
C8 C7 C12 122.01(14) . .
C8 C7 N2 118.77(14) . .
C12 C7 N2 119.20(15) . .
C9 C8 C7 117.90(16) . .
C9 C8 C13 120.69(16) . .
C7 C8 C13 121.39(14) . .
C10 C9 C8 120.88(18) . .
C10 C9 H9 120.1 . .
C8 C9 H9 119.0 . .
C9 C10 C11 120.58(16) . .
C9 C10 H10 119.3 . .
C11 C10 H10 120.1 . .
C10 C11 C12 120.83(17) . .
C10 C11 H11 119.2 . .
C12 C11 H11 120.0 . .
C11 C12 C7 117.72(17) . .
C11 C12 C16 120.00(16) . .
C7 C12 C16 122.27(15) . .
C8 C13 C15 113.35(15) . .
C8 C13 C14 110.58(14) . .
C15 C13 C14 110.95(17) . .
C8 C13 H13 106.7 . .
C15 C13 H13 105.7 . .
C14 C13 H13 109.3 . .
C13 C14 H14A 109.5 . .
C13 C14 H14B 109.5 . .
H14A C14 H14B 109.5 . .
C13 C14 H14C 109.5 . .
H14A C14 H14C 109.5 . .
H14B C14 H14C 109.5 . .
C13 C15 H15A 109.5 . .
C13 C15 H15B 109.5 . .
H15A C15 H15B 109.5 . .
C13 C15 H15C 109.5 . .
H15A C15 H15C 109.5 . .
H15B C15 H15C 109.5 . .
C12 C16 C17 111.70(16) . .
C12 C16 C18 112.06(16) . .
C17 C16 C18 109.92(17) . .
C12 C16 H16 106.6 . .
C17 C16 H16 107.4 . .
C18 C16 H16 109.0 . .
C16 C17 H17A 109.5 . .
C16 C17 H17B 109.5 . .
H17A C17 H17B 109.5 . .
C16 C17 H17C 109.5 . .
H17A C17 H17C 109.5 . .
H17B C17 H17C 109.5 . .
C16 C18 H18A 109.5 . .
C16 C18 H18B 109.5 . .
H18A C18 H18B 109.5 . .
C16 C18 H18C 109.5 . .
H18A C18 H18C 109.5 . .
H18B C18 H18C 109.5 . .

loop_
_geom_bond_atom_site_label_1
_geom_bond_atom_site_label_2
_geom_bond_distance
_geom_bond_site_symmetry_2
Al1 C1 1.968(3) .
Al1 N1 1.9945(13) 2
Al1 N1 1.9945(13) .
Al1 N2 2.0218(13) 2
Al1 N2 2.0218(13) .
N1 C2 1.347(2) .
N1 C5 1.380(2) .
N2 C6 1.311(2) .
N2 C7 1.4454(19) .
C1 H1A 0.9600 .
C1 H1B 0.9600 .
C1 H1C 0.9600 .
C2 C3 1.394(3) .
C2 H2 0.9598 .
C3 C4 1.386(3) .
C3 H3 0.9599 .
C4 C5 1.401(2) .
C4 H4 0.9599 .
C5 C6 1.406(2) .
C6 H6 0.9603 .
C7 C8 1.401(2) .
C7 C12 1.404(2) .
C8 C9 1.398(2) .
C8 C13 1.523(2) .
C9 C10 1.377(3) .
C9 H9 0.9600 .
C10 C11 1.383(3) .
C10 H10 0.9600 .
C11 C12 1.399(2) .
C11 H11 0.9602 .
C12 C16 1.522(3) .
C13 C15 1.527(3) .
C13 C14 1.528(3) .
C13 H13 0.9600 .
C14 H14A 0.9600 .
C14 H14B 0.9600 .
C14 H14C 0.9600 .
C15 H15A 0.9600 .
C15 H15B 0.9600 .
C15 H15C 0.9600 .
C16 C17 1.525(3) .
C16 C18 1.526(3) .
C16 H16 0.9598 .
C17 H17A 0.9600 .
C17 H17B 0.9600 .
C17 H17C 0.9600 .
C18 H18A 0.9600 .
C18 H18B 0.9600 .
C18 H18C 0.9600 .

loop_
_geom_torsion_atom_site_label_1
_geom_torsion_atom_site_label_2
_geom_torsion_atom_site_label_3
_geom_torsion_atom_site_label_4
_geom_torsion
_geom_torsion_site_symmetry_1
C1 Al1 N1 C2 60.54(19) .
N1 Al1 N1 C2 -119.46(19) 2
N2 Al1 N1 C2 -57.7(2) 2
N2 Al1 N1 C2 177.2(2) .
C1 Al1 N1 C5 -115.00(11) .
N1 Al1 N1 C5 65.00(11) 2
N2 Al1 N1 C5 126.78(12) 2
N2 Al1 N1 C5 1.70(12) .
C1 Al1 N2 C6 94.04(11) .
N1 Al1 N2 C6 -164.59(12) 2
N1 Al1 N2 C6 -2.26(12) .
N2 Al1 N2 C6 -85.96(11) 2
C1 Al1 N2 C7 -83.33(14) .
N1 Al1 N2 C7 18.04(14) 2
N1 Al1 N2 C7 -179.64(14) .
N2 Al1 N2 C7 96.67(14) 2
C5 N1 C2 C3 -0.5(2) .
Al1 N1 C2 C3 -176.28(15) .
N1 C2 C3 C4 0.3(2) .
C2 C3 C4 C5 0.1(2) .
C2 N1 C5 C4 0.6(2) .
Al1 N1 C5 C4 177.66(12) .
C2 N1 C5 C6 -178.01(15) .
Al1 N1 C5 C6 -0.95(19) .
C3 C4 C5 N1 -0.4(2) .
C3 C4 C5 C6 177.78(19) .
C7 N2 C6 C5 -179.84(14) .
Al1 N2 C6 C5 2.5(2) .
N1 C5 C6 N2 -1.0(2) .
C4 C5 C6 N2 -179.19(19) .
C6 N2 C7 C8 94.53(18) .
Al1 N2 C7 C8 -88.19(18) .
C6 N2 C7 C12 -87.29(19) .
Al1 N2 C7 C12 89.99(17) .
C12 C7 C8 C9 2.8(2) .
N2 C7 C8 C9 -179.04(15) .
C12 C7 C8 C13 -178.55(16) .
N2 C7 C8 C13 -0.4(2) .
C7 C8 C9 C10 -0.7(3) .
C13 C8 C9 C10 -179.36(17) .
C8 C9 C10 C11 -1.3(3) .
C9 C10 C11 C12 1.2(3) .
C10 C11 C12 C7 0.8(3) .
C10 C11 C12 C16 -178.47(18) .
C8 C7 C12 C11 -2.9(3) .
N2 C7 C12 C11 179.01(15) .
C8 C7 C12 C16 176.39(16) .
N2 C7 C12 C16 -1.7(2) .
C9 C8 C13 C15 -34.0(2) .
C7 C8 C13 C15 147.42(18) .
C9 C8 C13 C14 91.3(2) .
C7 C8 C13 C14 -87.3(2) .
C11 C12 C16 C17 -77.8(2) .
C7 C12 C16 C17 102.9(2) .
C11 C12 C16 C18 46.0(2) .
C7 C12 C16 C18 -133.21(19) .
